data_8104724
loop_
_publ_author_name
'Ma, Ling'
'Yang, Ruoqi'
'Li, Jianqing'

_publ_section_title
;
 The crystal structure of
 6,6&#x2032;-((1E,1&#x2032;E)-hydrazine-1,2-diylidenebis(methaneylylidene))
 bis(2-bromo-4-nitrophenol) --- dimethylsulfoxide (1/2),
 C14H8Br2N4O6&#x22C5;2(C2H6OS)
;
_journal_issue 4
_journal_name_full 'Zeitschrift f\"ur Kristallographie - New Crystal Structures'
_journal_page_first 823
_journal_page_last 825
_journal_paper_doi 10.1515/ncrs-2021-0079
_journal_volume 236
_journal_year 2021
_chemical_formula_moiety 'C14 H8 Br2 N4 O6, 2(C2 H6 O S)'
_chemical_formula_sum 'C18 H20 Br2 N4 O8 S2'
_chemical_formula_weight 644.32
_space_group_crystal_system triclinic
_space_group_IT_number 2
_space_group_name_Hall '-P 1'
_space_group_name_H-M_alt 'P -1'
_atom_sites_solution_hydrogens geom
_cell_angle_alpha 85.578(5)
_cell_angle_beta 85.942(5)
_cell_angle_gamma 86.310(5)
_cell_formula_units_Z 1
_cell_length_a 6.1463(12)
_cell_length_b 8.3637(16)
_cell_length_c 12.461(3)
_cell_measurement_reflns_used 2265
_cell_measurement_temperature 296(2)
_cell_measurement_theta_max 22.68
_cell_measurement_theta_min 2.85
_cell_volume 635.9(2)
_computing_cell_refinement 'Bruker SAINT (Bruker, 2012) [1]'
_computing_data_collection 'Bruker APEX3 (Bruker, 2012) [1]'
_computing_data_reduction 'Bruker SAINT (Bruker, 2012) [1]'
_computing_structure_refinement 'SHELXL-2016/6 (Sheldrick, 2015) [4]'
_computing_structure_solution 'SHELXT 2014/5 (Sheldrick, 2015) [3]'
_diffrn_ambient_temperature 296(2)
_diffrn_measured_fraction_theta_full 0.999
_diffrn_measured_fraction_theta_max 0.995
_diffrn_measurement_device_type 'Bruker photon 100'
_diffrn_measurement_method '\f and \w scans'
_diffrn_radiation_type MoK\a
_diffrn_radiation_wavelength 0.71073
_diffrn_reflns_av_R_equivalents 0.0682
_diffrn_reflns_av_unetI/netI 0.1020
_diffrn_reflns_Laue_measured_fraction_full 0.999
_diffrn_reflns_Laue_measured_fraction_max 0.995
_diffrn_reflns_limit_h_max 7
_diffrn_reflns_limit_h_min -7
_diffrn_reflns_limit_k_max 10
_diffrn_reflns_limit_k_min -10
_diffrn_reflns_limit_l_max 15
_diffrn_reflns_limit_l_min -15
_diffrn_reflns_number 8435
_diffrn_reflns_point_group_measured_fraction_full 0.999
_diffrn_reflns_point_group_measured_fraction_max 0.995
_diffrn_reflns_theta_full 25.242
_diffrn_reflns_theta_max 26.398
_diffrn_reflns_theta_min 2.447
_diffrn_source 'sealed tube'
_exptl_absorpt_coefficient_mu 3.400
_exptl_absorpt_correction_T_max 0.7454
_exptl_absorpt_correction_T_min 0.5639
_exptl_absorpt_correction_type multi-scan
_exptl_absorpt_process_details sadabs
_exptl_crystal_colour ' yellow'
_exptl_crystal_density_diffrn 1.682
_exptl_crystal_description block
_exptl_crystal_F_000 322
_exptl_crystal_size_max 0.300
_exptl_crystal_size_mid 0.250
_exptl_crystal_size_min 0.200
_refine_diff_density_max 0.414
_refine_diff_density_min -0.408
_refine_diff_density_rms 0.085
_refine_ls_extinction_coef .
_refine_ls_extinction_method none
_refine_ls_goodness_of_fit_ref 1.055
_refine_ls_hydrogen_treatment constr
_refine_ls_matrix_type full
_refine_ls_number_parameters 167
_refine_ls_number_reflns 2602
_refine_ls_number_restraints 0
_refine_ls_restrained_S_all 1.055
_refine_ls_R_factor_all 0.1261
_refine_ls_R_factor_gt 0.0601
_refine_ls_shift/su_max 0.025
_refine_ls_shift/su_mean 0.001
_refine_ls_structure_factor_coef Fsqd
_refine_ls_weighting_details 'w=1/[\s^2^(Fo^2^)+(0.0382P)^2^] where P=(Fo^2^+2Fc^2^)/3'
_refine_ls_weighting_scheme calc
_refine_ls_wR_factor_gt 0.0848
_refine_ls_wR_factor_ref 0.0983
_reflns_Friedel_coverage 0.000
_reflns_Friedel_fraction_full .
_reflns_Friedel_fraction_max .
_reflns_number_gt 1586
_reflns_number_total 2602
_reflns_threshold_expression 'I > 2\s(I)'
_cod_data_source_file suppl_j_ncrs-2021-0079_suppl.cif
_cod_data_source_block sf180410aml-2_a
_cod_database_code 8104724
_shelx_space_group_comment
;
The symmetry employed for this shelxl refinement is uniquely defined
by the following loop, which should always be used as a source of
symmetry information in preference to the above space-group names.
They are only intended as comments.
;
_shelx_estimated_absorpt_t_min 0.429
_shelx_estimated_absorpt_t_max 0.550

loop_
_space_group_symop_operation_xyz
'x, y, z'
'-x, -y, -z'

loop_
_atom_site_label
_atom_site_type_symbol
_atom_site_fract_x
_atom_site_fract_y
_atom_site_fract_z
_atom_site_U_iso_or_equiv
_atom_site_adp_type
_atom_site_occupancy
_atom_site_site_symmetry_order
_atom_site_calc_flag
_atom_site_refinement_flags_posn
_atom_site_refinement_flags_adp
_atom_site_refinement_flags_occupancy
_atom_site_disorder_assembly
_atom_site_disorder_group
Br1 Br 0.80364(7) 0.88181(6) 0.37022(4) 0.0516(2) Uani 1 1 d . . . . .
S1 S 0.1498(8) 0.7024(7) 0.1549(4) 0.098(2) Uani 0.418(7) 1 d . . P A 1
S1A S 0.2235(6) 0.6030(5) 0.0933(3) 0.1053(17) Uani 0.582(7) 1 d . . P A 2
O3 O 0.1045(10) 0.5372(6) 0.1930(4) 0.149(2) Uani 1 1 d . . . . .
N1 N 0.6809(8) 0.8227(6) 0.7922(4) 0.0699(13) Uani 1 1 d . . . . .
O1 O 0.3997(5) 0.7028(4) 0.3952(2) 0.0489(8) Uani 1 1 d . . . . .
H1 H 0.297260 0.643909 0.401273 0.073 Uiso 1 1 calc R U . . .
N2 N 0.0921(5) 0.5454(4) 0.4953(3) 0.0393(9) Uani 1 1 d . . . . .
O2 O 0.5654(7) 0.7917(6) 0.8726(3) 0.1033(15) Uani 1 1 d . . . . .
O4 O 0.8570(7) 0.8809(5) 0.7921(3) 0.1037(15) Uani 1 1 d . . . . .
C1 C 0.6473(7) 0.8123(5) 0.4991(4) 0.0378(11) Uani 1 1 d . . . . .
C2 C 0.4607(6) 0.7271(5) 0.4921(3) 0.0338(10) Uani 1 1 d . . . . .
C3 C 0.3478(6) 0.6703(5) 0.5883(3) 0.0363(11) Uani 1 1 d . . . . .
C4 C 0.4199(7) 0.7021(5) 0.6864(4) 0.0428(11) Uani 1 1 d . . . . .
H4 H 0.344511 0.666738 0.750255 0.051 Uiso 1 1 calc R U . . .
C5 C 0.6048(7) 0.7866(5) 0.6891(4) 0.0453(12) Uani 1 1 d . . . . .
C6 C 0.7191(7) 0.8418(5) 0.5959(4) 0.0427(12) Uani 1 1 d . . . . .
H6 H 0.843601 0.898375 0.599224 0.051 Uiso 1 1 calc R U . . .
C7 C 0.1569(6) 0.5777(5) 0.5845(4) 0.0388(11) Uani 1 1 d . . . . .
H7 H 0.081932 0.541919 0.648422 0.047 Uiso 1 1 calc R U . . .
C9 C 0.0650(12) 0.7526(11) 0.0366(7) 0.170(4) Uani 1 1 d . . . . .
H9A H 0.110755 0.669922 -0.010857 0.255 Uiso 1 1 calc R U . A 1
H9B H 0.125301 0.851714 0.008777 0.255 Uiso 1 1 calc R U . A 1
H9C H -0.091628 0.766109 0.041511 0.255 Uiso 1 1 calc R U . A 1
C10 C 0.4294(12) 0.7151(10) 0.1345(5) 0.143(3) Uani 1 1 d . . . . .
H10A H 0.490694 0.724014 0.202445 0.215 Uiso 1 1 calc R U . A 1
H10B H 0.460538 0.808077 0.087158 0.215 Uiso 1 1 calc R U . A 1
H10C H 0.492417 0.620443 0.102721 0.215 Uiso 1 1 calc R U . A 1

loop_
_atom_site_aniso_label
_atom_site_aniso_U_11
_atom_site_aniso_U_22
_atom_site_aniso_U_33
_atom_site_aniso_U_23
_atom_site_aniso_U_13
_atom_site_aniso_U_12
Br1 0.0417(3) 0.0565(4) 0.0557(4) 0.0063(2) 0.0049(2) -0.0163(2)
S1 0.104(4) 0.110(5) 0.074(3) 0.005(3) 0.028(3) 0.003(3)
S1A 0.137(3) 0.094(3) 0.075(3) 0.012(2) 0.032(2) 0.010(2)
O3 0.182(5) 0.131(4) 0.116(4) 0.044(3) 0.058(4) -0.008(4)
N1 0.075(3) 0.090(4) 0.049(3) -0.003(3) -0.008(3) -0.033(3)
O1 0.0402(19) 0.061(2) 0.047(2) 0.0002(16) -0.0013(15) -0.0240(15)
N2 0.027(2) 0.038(2) 0.052(2) 0.0017(19) -0.0009(19) -0.0075(15)
O2 0.108(3) 0.163(4) 0.045(3) -0.018(3) 0.005(2) -0.052(3)
O4 0.105(3) 0.147(4) 0.070(3) 0.001(3) -0.024(2) -0.077(3)
C1 0.034(3) 0.035(3) 0.044(3) -0.003(2) 0.000(2) -0.006(2)
C2 0.034(3) 0.030(3) 0.037(3) -0.002(2) -0.003(2) -0.002(2)
C3 0.031(2) 0.031(3) 0.046(3) 0.003(2) 0.002(2) -0.0055(19)
C4 0.041(3) 0.045(3) 0.041(3) 0.003(2) 0.000(2) -0.003(2)
C5 0.041(3) 0.052(3) 0.045(3) -0.008(2) -0.007(2) -0.009(2)
C6 0.033(3) 0.039(3) 0.057(3) -0.006(2) -0.002(2) -0.010(2)
C7 0.031(3) 0.035(3) 0.048(3) 0.005(2) 0.006(2) -0.004(2)
C9 0.106(6) 0.226(10) 0.171(9) 0.073(7) -0.040(6) -0.026(6)
C10 0.146(7) 0.210(9) 0.080(6) 0.007(5) -0.029(5) -0.057(7)

loop_
_atom_type_symbol
_atom_type_description
_atom_type_scat_dispersion_real
_atom_type_scat_dispersion_imag
_atom_type_scat_source
C C 0.0033 0.0016 'International Tables Vol C Tables 4.2.6.8 and 6.1.1.4'
H H 0.0000 0.0000 'International Tables Vol C Tables 4.2.6.8 and 6.1.1.4'
N N 0.0061 0.0033 'International Tables Vol C Tables 4.2.6.8 and 6.1.1.4'
O O 0.0106 0.0060 'International Tables Vol C Tables 4.2.6.8 and 6.1.1.4'
S S 0.1246 0.1234 'International Tables Vol C Tables 4.2.6.8 and 6.1.1.4'
Br Br -0.2901 2.4595 'International Tables Vol C Tables 4.2.6.8 and 6.1.1.4'

loop_
_geom_angle_atom_site_label_1
_geom_angle_atom_site_label_2
_geom_angle_atom_site_label_3
_geom_angle
_geom_angle_site_symmetry_1
_geom_angle_site_symmetry_3
O3 S1 C9 112.7(5) . .
O3 S1 C10 108.6(5) . .
C9 S1 C10 103.0(4) . .
O3 S1A C9 108.2(4) . .
O3 S1A C10 106.6(4) . .
C9 S1A C10 99.4(4) . .
O2 N1 O4 124.1(5) . .
O2 N1 C5 117.8(4) . .
O4 N1 C5 118.1(4) . .
C2 O1 H1 109.5 . .
C7 N2 N2 114.0(4) . 2_566
C6 C1 C2 121.5(4) . .
C6 C1 Br1 120.0(3) . .
C2 C1 Br1 118.4(3) . .
O1 C2 C1 118.4(4) . .
O1 C2 C3 123.1(4) . .
C1 C2 C3 118.5(4) . .
C4 C3 C2 119.7(4) . .
C4 C3 C7 120.0(4) . .
C2 C3 C7 120.2(4) . .
C3 C4 C5 119.6(4) . .
C3 C4 H4 120.2 . .
C5 C4 H4 120.2 . .
C6 C5 C4 121.6(4) . .
C6 C5 N1 118.3(4) . .
C4 C5 N1 120.1(4) . .
C1 C6 C5 119.0(4) . .
C1 C6 H6 120.5 . .
C5 C6 H6 120.5 . .
N2 C7 C3 120.5(4) . .
N2 C7 H7 119.7 . .
C3 C7 H7 119.7 . .
S1 C9 H9A 109.5 . .
S1 C9 H9B 109.5 . .
H9A C9 H9B 109.5 . .
S1 C9 H9C 109.5 . .
H9A C9 H9C 109.5 . .
H9B C9 H9C 109.5 . .
S1 C10 H10A 109.5 . .
S1 C10 H10B 109.5 . .
H10A C10 H10B 109.5 . .
S1 C10 H10C 109.5 . .
H10A C10 H10C 109.5 . .
H10B C10 H10C 109.5 . .

loop_
_geom_bond_atom_site_label_1
_geom_bond_atom_site_label_2
_geom_bond_distance
_geom_bond_site_symmetry_2
Br1 C1 1.884(4) .
S1 O3 1.463(7) .
S1 C9 1.614(8) .
S1 C10 1.728(8) .
S1A O3 1.483(5) .
S1A C9 1.679(8) .
S1A C10 1.751(8) .
N1 O2 1.207(5) .
N1 O4 1.215(5) .
N1 C5 1.457(6) .
O1 C2 1.323(5) .
O1 H1 0.8200 .
N2 C7 1.261(5) .
N2 N2 1.396(6) 2_566
C1 C6 1.359(6) .
C1 C2 1.400(5) .
C2 C3 1.408(5) .
C3 C4 1.380(6) .
C3 C7 1.452(6) .
C4 C5 1.380(6) .
C4 H4 0.9300 .
C5 C6 1.378(6) .
C6 H6 0.9300 .
C7 H7 0.9300 .
C9 H9A 0.9600 .
C9 H9B 0.9600 .
C9 H9C 0.9600 .
C10 H10A 0.9600 .
C10 H10B 0.9600 .
C10 H10C 0.9600 .

loop_
_geom_hbond_atom_site_label_D
_geom_hbond_atom_site_label_H
_geom_hbond_atom_site_label_A
_geom_hbond_distance_DH
_geom_hbond_distance_HA
_geom_hbond_distance_DA
_geom_hbond_angle_DHA
_geom_hbond_site_symmetry_A
C10 H10A O1 0.96 2.42 3.234(7) 142.1 .
C7 H7 O3 0.93 2.29 3.217(6) 178.0 2_566
C6 H6 Br1 0.93 2.99 3.915(4) 170.7 2_776
O1 H1 N2 0.82 1.85 2.569(4) 145.8 .

loop_
_geom_torsion_atom_site_label_1
_geom_torsion_atom_site_label_2
_geom_torsion_atom_site_label_3
_geom_torsion_atom_site_label_4
_geom_torsion
_geom_torsion_site_symmetry_1
_geom_torsion_site_symmetry_2
_geom_torsion_site_symmetry_3
_geom_torsion_site_symmetry_4
C6 C1 C2 O1 179.9(4) . . . .
Br1 C1 C2 O1 -1.6(5) . . . .
C6 C1 C2 C3 -0.6(6) . . . .
Br1 C1 C2 C3 177.9(3) . . . .
O1 C2 C3 C4 -179.3(4) . . . .
C1 C2 C3 C4 1.2(6) . . . .
O1 C2 C3 C7 1.2(6) . . . .
C1 C2 C3 C7 -178.3(4) . . . .
C2 C3 C4 C5 -1.2(6) . . . .
C7 C3 C4 C5 178.3(4) . . . .
C3 C4 C5 C6 0.6(7) . . . .
C3 C4 C5 N1 179.2(4) . . . .
O2 N1 C5 C6 171.0(5) . . . .
O4 N1 C5 C6 -9.6(7) . . . .
O2 N1 C5 C4 -7.7(7) . . . .
O4 N1 C5 C4 171.7(5) . . . .
C2 C1 C6 C5 -0.1(6) . . . .
Br1 C1 C6 C5 -178.6(3) . . . .
C4 C5 C6 C1 0.1(7) . . . .
N1 C5 C6 C1 -178.5(4) . . . .
N2 N2 C7 C3 179.5(4) 2_566 . . .
C4 C3 C7 N2 -178.6(4) . . . .
C2 C3 C7 N2 0.9(6) . . . .
